data_4131027
loop_
_publ_author_name
'Liu, Qi'
'Cong, Hengjiang'
'Deng, Hexiang'

_publ_section_title
;
 Deciphering the Spatial Arrangement of Metals and Correlation to
 Reactivity in Multivariate Metal-Organic Frameworks.
;
_journal_issue 42
_journal_name_full 'Journal of the American Chemical Society'
_journal_page_first 13822
_journal_page_last 13825
_journal_paper_doi 10.1021/jacs.6b08724
_journal_volume 138
_journal_year 2016
_chemical_formula_moiety 'C144 H72 Co3 N12 Ni6 O35'
_chemical_formula_sum 'C144 H72 Co3 N12 Ni6 O35'
_chemical_formula_weight 3059.18
_space_group_crystal_system hexagonal
_space_group_IT_number 191
_space_group_name_Hall '-P 6 2'
_space_group_name_H-M_alt 'P 6/m m m'
_atom_sites_solution_hydrogens geom
_atom_sites_solution_primary direct
_atom_sites_solution_secondary difmap
_audit_creation_method SHELXL-2014/7
_cell_angle_alpha 90
_cell_angle_beta 90
_cell_angle_gamma 120
_cell_formula_units_Z 1
_cell_length_a 31.7402(14)
_cell_length_b 31.7402(14)
_cell_length_c 16.7689(9)
_cell_measurement_reflns_used 6169
_cell_measurement_temperature 296(2)
_cell_measurement_theta_max 41.98
_cell_measurement_theta_min 2.78
_cell_volume 14630.3(12)
_computing_cell_refinement 'Bruker SAINT'
_computing_data_collection 'Bruker APEX2'
_computing_data_reduction 'Bruker SAINT'
_computing_molecular_graphics 'Bruker SHELXTL'
_computing_publication_material 'Bruker SHELXTL'
_computing_structure_refinement 'SHELXL-2014/7 (Sheldrick, 2014)'
_computing_structure_solution 'SHELXS-97 (Sheldrick 2008)'
_diffrn_ambient_temperature 296(2)
_diffrn_measured_fraction_theta_full 0.968
_diffrn_measured_fraction_theta_max 0.968
_diffrn_measurement_device_type 'Bruker Kappa APEX-Duo CCD'
_diffrn_measurement_method '\w scans'
_diffrn_radiation_monochromator 'Quazar multi-layer optics'
_diffrn_radiation_source 'Bruker I\muS'
_diffrn_radiation_type CuK\a
_diffrn_radiation_wavelength 1.54178
_diffrn_reflns_av_R_equivalents 0.0767
_diffrn_reflns_av_unetI/netI 0.0388
_diffrn_reflns_Laue_measured_fraction_full 0.968
_diffrn_reflns_Laue_measured_fraction_max 0.968
_diffrn_reflns_limit_h_max 30
_diffrn_reflns_limit_h_min -30
_diffrn_reflns_limit_k_max 30
_diffrn_reflns_limit_k_min -26
_diffrn_reflns_limit_l_max 15
_diffrn_reflns_limit_l_min -11
_diffrn_reflns_number 33325
_diffrn_reflns_point_group_measured_fraction_full 0.968
_diffrn_reflns_point_group_measured_fraction_max 0.968
_diffrn_reflns_theta_full 47.819
_diffrn_reflns_theta_max 47.819
_diffrn_reflns_theta_min 2.784
_exptl_absorpt_coefficient_mu 1.015
_exptl_absorpt_correction_T_max 0.7498
_exptl_absorpt_correction_T_min 0.4278
_exptl_absorpt_correction_type multi-scan
_exptl_absorpt_process_details 'SADABS-2014/4 (Bruker,2014)'
_exptl_crystal_colour black
_exptl_crystal_density_diffrn 0.347
_exptl_crystal_density_method 'not measured'
_exptl_crystal_description block
_exptl_crystal_F_000 1549
_exptl_crystal_size_max 0.060
_exptl_crystal_size_mid 0.040
_exptl_crystal_size_min 0.020
_refine_diff_density_max 0.426
_refine_diff_density_min -0.358
_refine_diff_density_rms 0.042
_refine_ls_extinction_coef 0.00076(16)
_refine_ls_extinction_expression Fc^*^=kFc[1+0.001xFc^2^\l^3^/sin(2\q)]^-1/4^
_refine_ls_extinction_method 'SHELXL-2014/7 (Sheldrick 2014'
_refine_ls_goodness_of_fit_ref 1.075
_refine_ls_hydrogen_treatment constr
_refine_ls_matrix_type full
_refine_ls_number_parameters 103
_refine_ls_number_reflns 2570
_refine_ls_number_restraints 125
_refine_ls_restrained_S_all 1.118
_refine_ls_R_factor_all 0.0902
_refine_ls_R_factor_gt 0.0720
_refine_ls_shift/su_max 0.000
_refine_ls_shift/su_mean 0.000
_refine_ls_structure_factor_coef Fsqd
_refine_ls_weighting_details 'w=1/[\s^2^(Fo^2^)+(0.1306P)^2^+7.8937P] where P=(Fo^2^+2Fc^2^)/3'
_refine_ls_weighting_scheme calc
_refine_ls_wR_factor_gt 0.2042
_refine_ls_wR_factor_ref 0.2255
_reflns_Friedel_coverage 0.000
_reflns_number_gt 1858
_reflns_number_total 2570
_reflns_threshold_expression 'I > 2\s(I)'
_cod_data_source_file ja6b08724_si_005.cif
_cod_data_source_block I
_cod_original_cell_volume 14630.3(15)
_cod_database_code 4131027
_shelx_shelxl_version_number 2014/7
_shelx_space_group_comment
;
The symmetry employed for this shelxl refinement is uniquely defined
by the following loop, which should always be used as a source of
symmetry information in preference to the above space-group names.
They are only intended as comments.
;
_shelx_estimated_absorpt_t_min 0.942
_shelx_estimated_absorpt_t_max 0.980

loop_
_space_group_symop_operation_xyz
'x, y, z'
'-y, x-y, z'
'-x+y, -x, z'
'-x, -y, z'
'y, -x+y, z'
'x-y, x, z'
'y, x, -z'
'x-y, -y, -z'
'-x, -x+y, -z'
'-y, -x, -z'
'-x+y, y, -z'
'x, x-y, -z'
'-x, -y, -z'
'y, -x+y, -z'
'x-y, x, -z'
'x, y, -z'
'-y, x-y, -z'
'-x+y, -x, -z'
'-y, -x, z'
'-x+y, y, z'
'x, x-y, z'
'y, x, z'
'x-y, -y, z'
'-x, -x+y, z'

loop_
_atom_site_label
_atom_site_type_symbol
_atom_site_fract_x
_atom_site_fract_y
_atom_site_fract_z
_atom_site_U_iso_or_equiv
_atom_site_adp_type
_atom_site_occupancy
_atom_site_site_symmetry_order
_atom_site_calc_flag
_atom_site_refinement_flags_posn
_atom_site_refinement_flags_adp
_atom_site_refinement_flags_occupancy
Ni1 Ni 0.29684(3) 0.70316(3) 1.0000 0.0642(6) Uani 1 4 d S T P
Co1 Co 0.0000 0.5078(7) 0.5000 0.072(5) Uani 0.5 4 d S T P
O1 O 0.25881(13) 0.74119(13) 1.0000 0.126(3) Uani 1 4 d S T P
C1 C 0.1018(3) 0.55091(14) 0.5660(4) 0.110(3) Uani 1 2 d S TU P
N1 N 0.0717(3) 0.53584(14) 0.5000 0.103(3) Uani 1 4 d S TU P
O3 O 0.3333 0.6667 1.0000 0.040(2) Uani 1 12 d S T P
C3 C 0.0393(3) 0.51965(15) 0.6662(4) 0.109(3) Uani 1 2 d S TU P
N2 N 0.0000 0.5000 0.6155(5) 0.102(3) Uani 1 4 d S TU P
O2 O 0.25032(11) 0.66073(12) 0.91293(17) 0.0857(11) Uani 1 1 d . U .
C2 C 0.0879(3) 0.54394(14) 0.6447(4) 0.105(2) Uani 1 2 d S TU P
C4 C 0.1517(3) 0.57583(16) 0.5403(5) 0.140(3) Uani 1 2 d S TU P
H4 H 0.1789 0.5895 0.5731 0.168 Uiso 1 2 calc R U P
O4 O 0.0000 0.5680(5) 0.5000 0.103(4) Uani 0.5 4 d S T P
C5 C 0.0242(3) 0.51209(14) 0.7494(5) 0.129(3) Uani 1 2 d S TU P
H5 H 0.0444 0.5222 0.7938 0.155 Uiso 1 2 calc R U P
C8 C 0.1795(2) 0.5539(2) 0.7961(4) 0.131(2) Uani 1 1 d D U .
H8 H 0.1907 0.5339 0.8158 0.157 Uiso 1 1 calc R U .
C7 C 0.1443(2) 0.5358(3) 0.7379(4) 0.143(2) Uani 1 1 d D U .
H7 H 0.1326 0.5043 0.7192 0.172 Uiso 1 1 calc R U .
C6 C 0.1264(3) 0.56321(13) 0.7071(4) 0.103(3) Uani 1 2 d DS TU P
C9 C 0.1985(2) 0.59927(12) 0.8260(4) 0.0801(19) Uani 1 2 d DS TU P
C10 C 0.2369(3) 0.61843(13) 0.8902(4) 0.0804(17) Uani 1 2 d S TU P

loop_
_atom_site_aniso_label
_atom_site_aniso_U_11
_atom_site_aniso_U_22
_atom_site_aniso_U_33
_atom_site_aniso_U_23
_atom_site_aniso_U_13
_atom_site_aniso_U_12
Ni1 0.0727(9) 0.0727(9) 0.0440(9) 0.000 0.000 0.0339(9)
Co1 0.0607(15) 0.105(12) 0.0342(13) 0.000 0.000 0.0304(8)
O1 0.123(5) 0.123(5) 0.151(7) 0.000 0.000 0.076(6)
C1 0.080(4) 0.158(5) 0.067(5) -0.0004(18) -0.001(4) 0.040(2)
N1 0.057(5) 0.152(7) 0.069(5) 0.000 0.000 0.029(3)
O3 0.046(3) 0.046(3) 0.026(4) 0.000 0.000 0.0232(17)
C3 0.093(6) 0.160(6) 0.052(5) 0.0027(19) 0.005(4) 0.047(3)
N2 0.069(5) 0.157(6) 0.050(5) 0.000 0.000 0.035(3)
O2 0.086(2) 0.093(2) 0.069(2) -0.0142(17) -0.0216(16) 0.038(2)
C2 0.087(5) 0.148(5) 0.060(4) -0.001(2) -0.002(4) 0.044(3)
C4 0.100(5) 0.193(6) 0.095(5) 0.001(2) 0.001(4) 0.050(3)
O4 0.083(10) 0.127(10) 0.083(9) 0.000 0.000 0.041(5)
C5 0.104(5) 0.177(6) 0.082(5) -0.0009(18) -0.002(4) 0.052(3)
C8 0.135(5) 0.137(5) 0.119(5) -0.026(4) -0.044(4) 0.066(4)
C7 0.144(6) 0.156(6) 0.124(5) -0.032(4) -0.059(5) 0.071(5)
C6 0.081(5) 0.146(6) 0.060(5) -0.008(2) -0.017(4) 0.040(3)
C9 0.070(5) 0.097(4) 0.065(4) 0.0002(17) 0.000(3) 0.035(2)
C10 0.080(4) 0.104(3) 0.049(3) -0.0084(14) -0.017(3) 0.0400(19)

loop_
_atom_type_symbol
_atom_type_description
_atom_type_scat_dispersion_real
_atom_type_scat_dispersion_imag
_atom_type_scat_source
C C 0.0181 0.0091 'International Tables Vol C Tables 4.2.6.8 and 6.1.1.4'
H H 0.0000 0.0000 'International Tables Vol C Tables 4.2.6.8 and 6.1.1.4'
N N 0.0311 0.0180 'International Tables Vol C Tables 4.2.6.8 and 6.1.1.4'
O O 0.0492 0.0322 'International Tables Vol C Tables 4.2.6.8 and 6.1.1.4'
Co Co -2.3653 3.6143 'International Tables Vol C Tables 4.2.6.8 and 6.1.1.4'
Ni Ni -3.0029 0.5091 'International Tables Vol C Tables 4.2.6.8 and 6.1.1.4'

loop_
_geom_angle_atom_site_label_1
_geom_angle_atom_site_label_2
_geom_angle_atom_site_label_3
_geom_angle
_geom_angle_site_symmetry_1
_geom_angle_site_symmetry_3
O3 Ni1 O2 93.18(10) . 10_667
O3 Ni1 O2 93.18(10) . 19_665
O2 Ni1 O2 91.76(18) 10_667 19_665
O3 Ni1 O2 93.18(10) . 16_557
O2 Ni1 O2 87.89(18) 10_667 16_557
O2 Ni1 O2 173.6(2) 19_665 16_557
O3 Ni1 O2 93.18(10) . .
O2 Ni1 O2 173.6(2) 10_667 .
O2 Ni1 O2 87.89(18) 19_665 .
O2 Ni1 O2 91.76(18) 16_557 .
O3 Ni1 O1 180.00(5) . .
O2 Ni1 O1 86.82(10) 10_667 .
O2 Ni1 O1 86.82(10) 19_665 .
O2 Ni1 O1 86.82(10) 16_557 .
O2 Ni1 O1 86.82(10) . .
Co1 Co1 O4 180.000(14) 13_566 .
Co1 Co1 N2 82.7(7) 13_566 .
O4 Co1 N2 97.3(7) . .
Co1 Co1 N2 82.7(7) 13_566 13_566
O4 Co1 N2 97.3(7) . 13_566
N2 Co1 N2 165.4(13) . 13_566
Co1 Co1 N1 82.8(7) 13_566 13_566
O4 Co1 N1 97.2(7) . 13_566
N2 Co1 N1 89.09(17) . 13_566
N2 Co1 N1 89.09(17) 13_566 13_566
Co1 Co1 N1 82.8(6) 13_566 .
O4 Co1 N1 97.2(7) . .
N2 Co1 N1 89.09(17) . .
N2 Co1 N1 89.09(17) 13_566 .
N1 Co1 N1 165.6(13) 13_566 .
Co1 Co1 O4 0.000(9) 13_566 13_566
O4 Co1 O4 180.0 . 13_566
N2 Co1 O4 82.7(7) . 13_566
N2 Co1 O4 82.7(7) 13_566 13_566
N1 Co1 O4 82.8(7) 13_566 13_566
N1 Co1 O4 82.8(7) . 13_566
C2 C1 N1 127.0(7) . .
C2 C1 C4 123.7(7) . .
N1 C1 C4 109.4(7) . .
C1 N1 C1 106.3(8) 16_556 .
C1 N1 Co1 126.5(4) 16_556 13_566
C1 N1 Co1 126.5(4) . 13_566
C1 N1 Co1 126.5(4) 16_556 .
C1 N1 Co1 126.5(4) . .
Co1 N1 Co1 14.3(13) 13_566 .
Ni1 O3 Ni1 120.000(1) 3_565 2_665
Ni1 O3 Ni1 120.000(1) 3_565 .
Ni1 O3 Ni1 120.000(2) 2_665 .
N2 C3 C2 126.7(7) . .
N2 C3 C5 111.6(7) . .
C2 C3 C5 121.7(7) . .
C3 N2 C3 103.6(9) . 4_565
C3 N2 Co1 127.8(4) . 13_566
C3 N2 Co1 127.8(4) 4_565 13_566
C3 N2 Co1 127.8(4) . .
C3 N2 Co1 127.8(4) 4_565 .
Co1 N2 Co1 14.6(13) 13_566 .
C10 O2 Ni1 132.5(4) . .
C1 C2 C3 121.3(7) . .
C1 C2 C6 118.5(6) . .
C3 C2 C6 120.3(6) . .
C4 C4 C1 107.5(4) 16_556 .
C4 C4 H4 126.3 16_556 .
C1 C4 H4 126.3 . .
Co1 O4 Co1 0.000(2) . 13_566
C5 C5 C3 106.6(5) 4_565 .
C5 C5 H5 126.7 4_565 .
C3 C5 H5 126.7 . .
C9 C8 C7 123.0(6) . .
C9 C8 H8 118.5 . .
C7 C8 H8 118.5 . .
C6 C7 C8 121.1(6) . .
C6 C7 H7 119.4 . .
C8 C7 H7 119.4 . .
C7 C6 C7 116.6(7) . 21_565
C7 C6 C2 121.7(4) . .
C7 C6 C2 121.7(4) 21_565 .
C8 C9 C8 115.1(7) . 21_565
C8 C9 C10 122.4(3) . .
C8 C9 C10 122.4(3) 21_565 .
O2 C10 O2 129.6(7) . 21_565
O2 C10 C9 115.2(3) . .
O2 C10 C9 115.2(3) 21_565 .

loop_
_geom_bond_atom_site_label_1
_geom_bond_atom_site_label_2
_geom_bond_distance
_geom_bond_site_symmetry_2
Ni1 O3 2.0061(14) .
Ni1 O2 2.034(3) 10_667
Ni1 O2 2.034(3) 19_665
Ni1 O2 2.034(3) 16_557
Ni1 O2 2.034(3) .
Ni1 O1 2.091(7) .
Co1 Co1 0.50(5) 13_566
Co1 O4 1.91(3) .
Co1 N2 1.953(9) .
Co1 N2 1.953(9) 13_566
Co1 N1 1.986(8) 13_566
Co1 N1 1.986(8) .
Co1 O4 2.41(2) 13_566
C1 C2 1.375(9) .
C1 N1 1.383(8) .
C1 C4 1.436(10) .
N1 C1 1.383(8) 16_556
N1 Co1 1.986(8) 13_566
O3 Ni1 2.0060(14) 3_565
O3 Ni1 2.0060(14) 2_665
C3 N2 1.374(9) .
C3 C2 1.383(9) .
C3 C5 1.455(10) .
N2 C3 1.374(9) 4_565
N2 Co1 1.953(9) 13_566
O2 C10 1.248(4) .
C2 C6 1.489(10) .
C4 C4 1.351(16) 16_556
C4 H4 0.9300 .
O4 Co1 2.41(2) 13_566
C5 C5 1.329(15) 4_565
C5 H5 0.9300 .
C8 C9 1.350(5) .
C8 C7 1.374(6) .
C8 H8 0.9300 .
C7 C6 1.356(5) .
C7 H7 0.9300 .
C6 C7 1.356(5) 21_565
C9 C8 1.350(5) 21_565
C9 C10 1.506(9) .
C10 O2 1.248(4) 21_565

loop_
_geom_torsion_atom_site_label_1
_geom_torsion_atom_site_label_2
_geom_torsion_atom_site_label_3
_geom_torsion_atom_site_label_4
_geom_torsion
_geom_torsion_site_symmetry_1
_geom_torsion_site_symmetry_4
C2 C1 N1 C1 179.995(4) . 16_556
C4 C1 N1 C1 -0.005(2) . 16_556
C2 C1 N1 Co1 -8.9(8) . 13_566
C4 C1 N1 Co1 171.1(8) . 13_566
C2 C1 N1 Co1 8.9(8) . .
C4 C1 N1 Co1 -171.1(8) . .
C2 C3 N2 C3 180.005(2) . 4_565
C5 C3 N2 C3 0.005(3) . 4_565
C2 C3 N2 Co1 9.2(8) . 13_566
C5 C3 N2 Co1 -170.8(8) . 13_566
C2 C3 N2 Co1 -9.3(8) . .
C5 C3 N2 Co1 170.7(8) . .
N1 C1 C2 C3 0.000(5) . .
C4 C1 C2 C3 180.000(3) . .
N1 C1 C2 C6 180.000(5) . .
C4 C1 C2 C6 0.000(3) . .
N2 C3 C2 C1 0.000(3) . .
C5 C3 C2 C1 180.000(2) . .
N2 C3 C2 C6 180.000(1) . .
C5 C3 C2 C6 0.000(3) . .
C2 C1 C4 C4 -179.994(2) . 16_556
N1 C1 C4 C4 0.006(3) . 16_556
N2 C3 C5 C5 -0.006(3) . 4_565
C2 C3 C5 C5 179.994(2) . 4_565
C9 C8 C7 C6 -0.4(12) . .
C8 C7 C6 C7 -1.1(13) . 21_565
C8 C7 C6 C2 -179.2(6) . .
C1 C2 C6 C7 -91.0(6) . .
C3 C2 C6 C7 89.0(6) . .
C1 C2 C6 C7 91.0(6) . 21_565
C3 C2 C6 C7 -89.0(6) . 21_565
C7 C8 C9 C8 1.8(12) . 21_565
C7 C8 C9 C10 179.6(6) . .
Ni1 O2 C10 O2 -3.9(12) . 21_565
Ni1 O2 C10 C9 175.9(3) . .
C8 C9 C10 O2 -178.8(6) . .
C8 C9 C10 O2 -1.1(10) 21_565 .
C8 C9 C10 O2 1.1(10) . 21_565
C8 C9 C10 O2 178.8(6) 21_565 21_565
